data_9014209
loop_
_publ_author_name
'Tali, R.'
'Tabachenko, V. V.'
'Kovba, L. M.'

_publ_section_title
;
 Crystal structure of Cu4UO2(MoO4)2(OH)6
;
_journal_name_full 'Russian Journal of Inorganic Chemistry'
_journal_page_first 1350
_journal_page_last 1352
_journal_volume 38
_journal_year 1993
_chemical_compound_source Synthetic
_chemical_formula_sum 'Cu4 H6 Mo2 O16 U'
_chemical_name_mineral Deloryite
_space_group_IT_number 12
_symmetry_space_group_name_Hall '-B 2'
_symmetry_space_group_name_H-M 'B 1 1 2/m'
_cell_angle_alpha 90
_cell_angle_beta 90
_cell_angle_gamma 104.477
_cell_formula_units_Z 2
_cell_length_a 19.8392
_cell_length_b 5.5108
_cell_length_c 6.1009
_cell_volume 645.832
_database_code_amcsd 0018337
_exptl_crystal_density_diffrn 4.865
_cod_original_formula_sum 'Cu4 U Mo2 (O16 H6)'
_cod_database_code 9014209

loop_
_space_group_symop_operation_xyz
x,y,z
1/2+x,y,1/2+z
-x,-y,z
1/2-x,-y,1/2+z
x,y,-z
1/2+x,y,1/2-z
-x,-y,-z
1/2-x,-y,1/2-z

loop_
_atom_site_label
_atom_site_fract_x
_atom_site_fract_y
_atom_site_fract_z
_atom_site_U_iso_or_equiv
_atom_site_type_symbol
_atom_site_attached_hydrogens
Cu1 0.24959 0.50460 0.00000 0.00975 Cu 0
Cu2 0.25000 0.00000 0.25000 0.00950 Cu 0
U 0.00000 0.00000 0.00000 0.00862 U 0
Mo 0.41922 0.29770 0.00000 0.00887 Mo 0
O-H1 0.20400 0.28730 0.24550 0.01039 O 1
O2 0.04980 0.37800 0.50000 0.01900 O 0
O-H3 0.30070 0.16890 0.50000 0.01039 O 1
O4 0.06770 0.28600 0.00000 0.01900 O 0
O5 0.43390 0.14610 0.24920 0.01748 O 0
O6 0.32820 0.25000 0.00000 0.01494 O 0

loop_
_cod_changelog_entry_id
_cod_changelog_entry_author
_cod_changelog_entry_date
_cod_changelog_entry_text
1
;cod-tools version 3.8.0
Id: cif_guess_AMCSD_atom_types 9574 2023-05-10 09:00:05Z saulius
;
2023-05-10T18:54:59+03:00
;Derived atom types and hydrogen counts
from atom names that follow the AMCSD naming convention
(Wat == water, O-H == hydroxyl).
;

loop_
_cod_related_entry_id
_cod_related_entry_database
_cod_related_entry_code
1 AMCSD 0018337
